data_2243378
loop_
_publ_author_name
'Pokhodylo, Nazariy'
'Slyvka, Yurii'
'Pavlyuk, Volodymyr'

_publ_section_title
;
 Synthesis, crystal structure and Hirshfeld surface analysis of
 <i>N</i>-(4-chlorophenyl)-5-cyclopropyl-1-(4-methoxyphenyl)-1<i>H</i>-1,2,3-triazole-4-carboxamide
;
_journal_coeditor_code HB7901
_journal_issue 5
_journal_name_full 'Acta Crystallographica Section E'
_journal_page_first 756
_journal_page_last 760
_journal_paper_doi 10.1107/S2056989020005848
_journal_volume 76
_journal_year 2020
_chemical_formula_iupac 'C19 H17 Cl N4 O2'
_chemical_formula_moiety 'C19 H17 Cl N4 O2'
_chemical_formula_sum 'C19 H17 Cl N4 O2'
_chemical_formula_weight 368.82
_chemical_name_systematic
<i>N</i>-(4-Chlorophenyl)-5-cyclopropyl-1-(4-methoxyphenyl)-1<i>H</i>-1,2,3-triazole-4-carboxamide
_space_group_crystal_system monoclinic
_space_group_IT_number 14
_space_group_name_Hall '-P 2yn'
_space_group_name_H-M_alt 'P 1 21/n 1'
_atom_sites_solution_hydrogens geom
_cell_angle_alpha 90
_cell_angle_beta 95.282(4)
_cell_angle_gamma 90
_cell_formula_units_Z 4
_cell_length_a 10.5673(4)
_cell_length_b 8.0182(3)
_cell_length_c 21.2318(10)
_cell_measurement_reflns_used 1540
_cell_measurement_temperature 293(2)
_cell_measurement_theta_max 0.984
_cell_measurement_theta_min 0.892
_cell_volume 1791.35(13)
_computing_cell_refinement
;
CrysAlis Pro (Oxford Diffraction, 2005)
;
_computing_data_collection
;
CrysAlis Pro (Oxford Diffraction, 2005)
;
_computing_data_reduction
;
CrysAlis Pro (Oxford Diffraction, 2005)
;
_computing_molecular_graphics
;
<i>OLEX2</i> (Dolomanov <i>et al.</i>,  2009)
;
_computing_publication_material
;
<i>OLEX2</i> (Dolomanov <i>et al.</i>,  2009)
;
_computing_structure_refinement
;
ShelXL (Sheldrick, 2015b)
;
_computing_structure_solution
;
ShelXT (Sheldrick, 2015a)
;
_diffrn_ambient_temperature 293(2)
_diffrn_measured_fraction_theta_full 0.990
_diffrn_measured_fraction_theta_max 0.989
_diffrn_measurement_device_type 'Oxford Diffraction Xcalibur3 CCD'
_diffrn_measurement_method \w
_diffrn_radiation_type MoK\a
_diffrn_radiation_wavelength 0.71073
_diffrn_reflns_av_R_equivalents 0.0458
_diffrn_reflns_av_unetI/netI 0.0803
_diffrn_reflns_limit_h_max 12
_diffrn_reflns_limit_h_min -12
_diffrn_reflns_limit_k_max 9
_diffrn_reflns_limit_k_min -5
_diffrn_reflns_limit_l_max 26
_diffrn_reflns_limit_l_min -25
_diffrn_reflns_number 10913
_diffrn_reflns_theta_full 25.242
_diffrn_reflns_theta_max 25.994
_diffrn_reflns_theta_min 2.717
_exptl_absorpt_coefficient_mu 0.235
_exptl_absorpt_correction_T_max 0.982
_exptl_absorpt_correction_T_min 0.890
_exptl_absorpt_correction_type multi-scan
_exptl_absorpt_process_details
;
(CrysAlis RED; Oxford Diffraction, 2005)
;
_exptl_crystal_colour colourless
_exptl_crystal_density_diffrn 1.368
_exptl_crystal_description prism
_exptl_crystal_F_000 768
_exptl_crystal_size_max 0.5
_exptl_crystal_size_mid 0.08
_exptl_crystal_size_min 0.07
_refine_diff_density_max 0.143
_refine_diff_density_min -0.187
_refine_ls_extinction_method none
_refine_ls_goodness_of_fit_ref 1.053
_refine_ls_hydrogen_treatment constr
_refine_ls_matrix_type full
_refine_ls_number_parameters 236
_refine_ls_number_reflns 3475
_refine_ls_number_restraints 0
_refine_ls_restrained_S_all 1.053
_refine_ls_R_factor_all 0.1169
_refine_ls_R_factor_gt 0.0400
_refine_ls_shift/su_max 0.001
_refine_ls_shift/su_mean 0.000
_refine_ls_structure_factor_coef Fsqd
_refine_ls_weighting_details 'w=1/[\s^2^(Fo^2^)+(0.0071P)^2^+0.0500P] where P=(Fo^2^+2Fc^2^)/3'
_refine_ls_weighting_scheme calc
_refine_ls_wR_factor_gt 0.0493
_refine_ls_wR_factor_ref 0.0534
_reflns_number_gt 1534
_reflns_number_total 3475
_reflns_threshold_expression 'I > 2\s(I)'
_cod_data_source_file hb7901sup1.cif
_cod_data_source_block I
_cod_original_sg_symbol_H-M 'P 21/n'
_cod_database_code 2243378
_shelx_space_group_comment
;
The symmetry employed for this shelxl refinement is uniquely defined
by the following loop, which should always be used as a source of
symmetry information in preference to the above space-group names.
They are only intended as comments.
;
_shelx_estimated_absorpt_t_min 0.892
_shelx_estimated_absorpt_t_max 0.984

loop_
_space_group_symop_operation_xyz
'x, y, z'
'-x+1/2, y+1/2, -z+1/2'
'-x, -y, -z'
'x-1/2, -y-1/2, z-1/2'

loop_
_atom_site_type_symbol
_atom_site_label
_atom_site_fract_x
_atom_site_fract_y
_atom_site_fract_z
_atom_site_U_iso_or_equiv
_atom_site_adp_type
_atom_site_calc_flag
_atom_site_occupancy
_atom_site_disorder_assembly
_atom_site_disorder_group
Cl Cl1 1.19945(6) 0.04278(8) 0.35044(3) 0.0860(2) Uani d 1 . .
O O1 0.80102(13) 0.41861(18) 0.54511(7) 0.0627(5) Uani d 1 . .
O O2 0.01792(15) 0.44313(19) 0.73741(7) 0.0686(5) Uani d 1 . .
N N4 0.75389(15) 0.1763(2) 0.49150(8) 0.0524(5) Uani d 1 . .
H H4 0.695819 0.101374 0.485272 0.063 Uiso calc 1 . .
N N1 0.43143(16) 0.3069(2) 0.60195(9) 0.0556(5) Uani d 1 . .
C C14 0.8626(2) 0.1540(2) 0.45845(11) 0.0443(6) Uani d 1 . .
C C1 0.3243(2) 0.3477(2) 0.63661(12) 0.0492(6) Uani d 1 . .
C C9 0.5403(2) 0.3903(2) 0.59331(10) 0.0479(6) Uani d 1 . .
C C4 0.1154(2) 0.4142(3) 0.70082(12) 0.0512(6) Uani d 1 . .
C C10 0.7294(2) 0.3016(3) 0.53206(11) 0.0505(6) Uani d 1 . .
N N3 0.53626(18) 0.1428(2) 0.54590(10) 0.0763(7) Uani d 1 . .
C C15 0.9796(2) 0.2218(2) 0.47738(10) 0.0520(6) Uani d 1 . .
H H15 0.989197 0.290445 0.512804 0.062 Uiso calc 1 . .
C C8 0.6050(2) 0.2842(3) 0.55768(11) 0.0486(6) Uani d 1 . .
C C3 0.11310(19) 0.4532(2) 0.63777(11) 0.0546(6) Uani d 1 . .
H H3 0.041147 0.501519 0.616770 0.066 Uiso calc 1 . .
N N2 0.43009(18) 0.1551(2) 0.57229(11) 0.0831(7) Uani d 1 . .
C C19 0.84942(19) 0.0551(3) 0.40452(10) 0.0539(6) Uani d 1 . .
H H19 0.770296 0.011077 0.390662 0.065 Uiso calc 1 . .
C C2 0.2188(2) 0.4199(3) 0.60555(10) 0.0546(6) Uani d 1 . .
H H2 0.218048 0.446667 0.562890 0.066 Uiso calc 1 . .
C C16 1.0831(2) 0.1881(3) 0.44386(11) 0.0573(7) Uani d 1 . .
H H16 1.162198 0.233351 0.456901 0.069 Uiso calc 1 . .
C C11 0.57821(19) 0.5584(3) 0.61661(11) 0.0596(6) Uani d 1 . .
H H11 0.658079 0.596910 0.601492 0.072 Uiso calc 1 . .
C C18 0.9525(2) 0.0218(2) 0.37150(10) 0.0585(7) Uani d 1 . .
H H18 0.943421 -0.045418 0.335686 0.070 Uiso calc 1 . .
C C17 1.0685(2) 0.0881(3) 0.39158(11) 0.0533(6) Uani d 1 . .
C C5 0.2213(2) 0.3398(3) 0.73129(11) 0.0635(7) Uani d 1 . .
H H5 0.222148 0.312257 0.773873 0.076 Uiso calc 1 . .
C C6 0.3263(2) 0.3056(3) 0.69943(12) 0.0623(7) Uani d 1 . .
H H6 0.397430 0.254642 0.720160 0.075 Uiso calc 1 . .
C C13 0.5580(2) 0.6216(3) 0.68014(12) 0.0782(8) Uani d 1 . .
H H13A 0.511849 0.550992 0.707204 0.094 Uiso calc 1 . .
H H13B 0.625552 0.687084 0.702118 0.094 Uiso calc 1 . .
C C12 0.4869(2) 0.6965(3) 0.62524(13) 0.0809(8) Uani d 1 . .
H H12A 0.510672 0.808059 0.613084 0.097 Uiso calc 1 . .
H H12B 0.396882 0.671863 0.618174 0.097 Uiso calc 1 . .
C C7 -0.0993(2) 0.4984(3) 0.70643(12) 0.0970(9) Uani d 1 . .
H H7A -0.128382 0.419658 0.674241 0.146 Uiso calc 1 . .
H H7B -0.087613 0.605304 0.687433 0.146 Uiso calc 1 . .
H H7C -0.161144 0.507674 0.736641 0.146 Uiso calc 1 . .

loop_
_atom_site_aniso_label
_atom_site_aniso_U_11
_atom_site_aniso_U_22
_atom_site_aniso_U_33
_atom_site_aniso_U_12
_atom_site_aniso_U_13
_atom_site_aniso_U_23
Cl1 0.0723(5) 0.0988(5) 0.0925(5) 0.0004(4) 0.0379(4) -0.0087(4)
O1 0.0573(10) 0.0568(10) 0.0765(12) -0.0187(8) 0.0189(9) -0.0171(9)
O2 0.0585(11) 0.0879(12) 0.0627(12) 0.0026(9) 0.0231(10) 0.0082(9)
N4 0.0475(12) 0.0478(12) 0.0639(14) -0.0110(9) 0.0167(11) -0.0108(10)
N1 0.0512(13) 0.0499(12) 0.0682(15) -0.0072(11) 0.0186(12) -0.0094(11)
C14 0.0454(15) 0.0413(14) 0.0468(15) -0.0044(11) 0.0087(14) -0.0008(12)
C1 0.0468(16) 0.0458(14) 0.0565(18) -0.0048(12) 0.0130(15) -0.0036(13)
C9 0.0480(15) 0.0428(14) 0.0534(16) -0.0059(12) 0.0067(14) -0.0038(12)
C4 0.0516(17) 0.0527(15) 0.0507(17) -0.0039(12) 0.0127(15) 0.0017(13)
C10 0.0562(17) 0.0463(15) 0.0501(16) 0.0002(13) 0.0103(15) -0.0024(13)
N3 0.0591(14) 0.0633(15) 0.1115(19) -0.0171(11) 0.0347(14) -0.0363(12)
C15 0.0512(15) 0.0488(15) 0.0553(18) -0.0033(12) 0.0013(15) -0.0112(12)
C8 0.0436(15) 0.0443(15) 0.0589(17) -0.0099(12) 0.0110(14) -0.0123(12)
C3 0.0493(15) 0.0617(15) 0.0540(17) 0.0043(12) 0.0109(14) 0.0055(13)
N2 0.0665(16) 0.0618(14) 0.127(2) -0.0215(11) 0.0420(15) -0.0392(13)
C19 0.0503(15) 0.0561(14) 0.0564(16) -0.0130(12) 0.0109(14) -0.0093(13)
C2 0.0619(17) 0.0589(15) 0.0434(15) -0.0041(14) 0.0065(15) 0.0055(12)
C16 0.0456(16) 0.0629(16) 0.0644(19) -0.0073(13) 0.0105(15) -0.0063(14)
C11 0.0580(16) 0.0533(15) 0.0704(18) -0.0040(13) 0.0210(14) -0.0185(14)
C18 0.0657(17) 0.0595(16) 0.0520(16) -0.0095(14) 0.0143(15) -0.0114(12)
C17 0.0523(16) 0.0561(15) 0.0542(17) 0.0004(13) 0.0198(14) 0.0034(13)
C5 0.0602(18) 0.0838(18) 0.0474(17) -0.0001(14) 0.0095(16) 0.0168(14)
C6 0.0478(17) 0.0717(17) 0.067(2) 0.0024(13) 0.0025(16) 0.0143(15)
C13 0.083(2) 0.0669(18) 0.085(2) -0.0152(15) 0.0110(19) -0.0197(16)
C12 0.073(2) 0.0489(16) 0.119(2) 0.0045(14) -0.0003(19) -0.0099(17)
C7 0.0580(18) 0.136(3) 0.102(2) 0.0258(17) 0.0314(17) 0.0219(19)

loop_
_atom_type_symbol
_atom_type_description
_atom_type_scat_dispersion_real
_atom_type_scat_dispersion_imag
_atom_type_scat_source
C C 0.0033 0.0016 'International Tables Vol C Tables 4.2.6.8 and 6.1.1.4'
H H 0.0000 0.0000 'International Tables Vol C Tables 4.2.6.8 and 6.1.1.4'
Cl Cl 0.1484 0.1585 'International Tables Vol C Tables 4.2.6.8 and 6.1.1.4'
N N 0.0061 0.0033 'International Tables Vol C Tables 4.2.6.8 and 6.1.1.4'
O O 0.0106 0.0060 'International Tables Vol C Tables 4.2.6.8 and 6.1.1.4'

loop_
_geom_angle_atom_site_label_1
_geom_angle_atom_site_label_2
_geom_angle_atom_site_label_3
_geom_angle_site_symmetry_1
_geom_angle_site_symmetry_3
_geom_angle
_geom_angle_publ_flag
C4 O2 C7 . . 117.47(18) ?
C14 N4 H4 . . 115.9 ?
C10 N4 H4 . . 115.9 ?
C10 N4 C14 . . 128.10(18) ?
C9 N1 C1 . . 132.18(19) ?
C9 N1 N2 . . 110.40(17) ?
N2 N1 C1 . . 117.40(17) ?
C15 C14 N4 . . 123.7(2) ?
C15 C14 C19 . . 119.1(2) ?
C19 C14 N4 . . 117.2(2) ?
C2 C1 N1 . . 119.5(2) ?
C2 C1 C6 . . 120.7(2) ?
C6 C1 N1 . . 119.8(2) ?
N1 C9 C8 . . 103.98(17) ?
N1 C9 C11 . . 127.6(2) ?
C8 C9 C11 . . 128.4(2) ?
O2 C4 C3 . . 124.7(2) ?
O2 C4 C5 . . 115.5(2) ?
C3 C4 C5 . . 119.9(2) ?
O1 C10 N4 . . 124.08(19) ?
O1 C10 C8 . . 122.9(2) ?
N4 C10 C8 . . 113.0(2) ?
N2 N3 C8 . . 108.94(17) ?
C14 C15 H15 . . 119.9 ?
C14 C15 C16 . . 120.2(2) ?
C16 C15 H15 . . 119.9 ?
C9 C8 C10 . . 130.9(2) ?
N3 C8 C9 . . 109.70(18) ?
N3 C8 C10 . . 119.4(2) ?
C4 C3 H3 . . 120.2 ?
C4 C3 C2 . . 119.6(2) ?
C2 C3 H3 . . 120.2 ?
N3 N2 N1 . . 106.97(17) ?
C14 C19 H19 . . 119.8 ?
C18 C19 C14 . . 120.4(2) ?
C18 C19 H19 . . 119.8 ?
C1 C2 C3 . . 120.0(2) ?
C1 C2 H2 . . 120.0 ?
C3 C2 H2 . . 120.0 ?
C15 C16 H16 . . 120.1 ?
C17 C16 C15 . . 119.8(2) ?
C17 C16 H16 . . 120.1 ?
C9 C11 H11 . . 113.1 ?
C9 C11 C12 . . 124.1(2) ?
C13 C11 C9 . . 124.2(2) ?
C13 C11 H11 . . 113.1 ?
C13 C11 C12 . . 58.84(14) ?
C12 C11 H11 . . 113.1 ?
C19 C18 H18 . . 120.2 ?
C17 C18 C19 . . 119.7(2) ?
C17 C18 H18 . . 120.2 ?
C16 C17 Cl1 . . 119.63(19) ?
C16 C17 C18 . . 120.8(2) ?
C18 C17 Cl1 . . 119.56(18) ?
C4 C5 H5 . . 119.6 ?
C4 C5 C6 . . 120.8(2) ?
C6 C5 H5 . . 119.6 ?
C1 C6 C5 . . 119.1(2) ?
C1 C6 H6 . . 120.5 ?
C5 C6 H6 . . 120.5 ?
C11 C13 H13A . . 117.7 ?
C11 C13 H13B . . 117.7 ?
H13A C13 H13B . . 114.8 ?
C12 C13 C11 . . 61.14(16) ?
C12 C13 H13A . . 117.7 ?
C12 C13 H13B . . 117.7 ?
C11 C12 H12A . . 117.8 ?
C11 C12 H12B . . 117.8 ?
C13 C12 C11 . . 60.02(15) ?
C13 C12 H12A . . 117.8 ?
C13 C12 H12B . . 117.8 ?
H12A C12 H12B . . 114.9 ?
O2 C7 H7A . . 109.5 ?
O2 C7 H7B . . 109.5 ?
O2 C7 H7C . . 109.5 ?
H7A C7 H7B . . 109.5 ?
H7A C7 H7C . . 109.5 ?
H7B C7 H7C . . 109.5 ?

loop_
_geom_bond_atom_site_label_1
_geom_bond_atom_site_label_2
_geom_bond_site_symmetry_2
_geom_bond_distance
_geom_bond_publ_flag
Cl1 C17 . 1.742(2) ?
O1 C10 . 1.221(2) ?
O2 C4 . 1.366(2) ?
O2 C7 . 1.419(2) ?
N4 H4 . 0.8600 ?
N4 C14 . 1.412(2) ?
N4 C10 . 1.364(2) ?
N1 C1 . 1.443(2) ?
N1 C9 . 1.358(2) ?
N1 N2 . 1.370(2) ?
C14 C15 . 1.376(3) ?
C14 C19 . 1.389(2) ?
C1 C2 . 1.370(3) ?
C1 C6 . 1.374(3) ?
C9 C8 . 1.363(2) ?
C9 C11 . 1.478(3) ?
C4 C3 . 1.373(3) ?
C4 C5 . 1.376(3) ?
C10 C8 . 1.476(3) ?
N3 C8 . 1.357(2) ?
N3 N2 . 1.303(2) ?
C15 H15 . 0.9300 ?
C15 C16 . 1.385(3) ?
C3 H3 . 0.9300 ?
C3 C2 . 1.389(3) ?
C19 H19 . 0.9300 ?
C19 C18 . 1.375(3) ?
C2 H2 . 0.9300 ?
C16 H16 . 0.9300 ?
C16 C17 . 1.367(3) ?
C11 H11 . 0.9800 ?
C11 C13 . 1.475(3) ?
C11 C12 . 1.491(3) ?
C18 H18 . 0.9300 ?
C18 C17 . 1.367(3) ?
C5 H5 . 0.9300 ?
C5 C6 . 1.379(3) ?
C6 H6 . 0.9300 ?
C13 H13A . 0.9700 ?
C13 H13B . 0.9700 ?
C13 C12 . 1.457(3) ?
C12 H12A . 0.9700 ?
C12 H12B . 0.9700 ?
C7 H7A . 0.9600 ?
C7 H7B . 0.9600 ?
C7 H7C . 0.9600 ?

loop_
_geom_hbond_atom_site_label_D
_geom_hbond_atom_site_label_H
_geom_hbond_atom_site_label_A
_geom_hbond_site_symmetry_A
_geom_hbond_distance_DH
_geom_hbond_distance_HA
_geom_hbond_distance_DA
_geom_hbond_angle_DHA
_geom_hbond_publ_flag
N4 H4 N3 . 0.86 2.24 2.680(3) 112 yes
N4 H4 N2 3_656 0.86 2.68 3.491(2) 157 yes
C15 H15 O1 . 0.93 2.39 2.936(2) 117 yes
C19 H19 N2 3_656 0.93 2.68 3.475(3) 144 yes
C2 H2 O1 3_666 0.93 2.53 3.439(3) 167 yes
C11 H11 O1 . 0.98 2.47 3.124(2) 124 yes

loop_
_geom_torsion_atom_site_label_1
_geom_torsion_atom_site_label_2
_geom_torsion_atom_site_label_3
_geom_torsion_atom_site_label_4
_geom_torsion_site_symmetry_1
_geom_torsion_site_symmetry_2
_geom_torsion_site_symmetry_3
_geom_torsion_site_symmetry_4
_geom_torsion
_geom_torsion_publ_flag
O1 C10 C8 C9 . . . . 6.7(4) ?
O1 C10 C8 N3 . . . . -173.6(2) ?
O2 C4 C3 C2 . . . . 179.10(19) ?
O2 C4 C5 C6 . . . . -179.5(2) ?
N4 C14 C15 C16 . . . . 177.1(2) ?
N4 C14 C19 C18 . . . . -177.10(19) ?
N4 C10 C8 C9 . . . . -171.8(2) ?
N4 C10 C8 N3 . . . . 7.9(3) ?
N1 C1 C2 C3 . . . . 177.23(19) ?
N1 C1 C6 C5 . . . . -177.6(2) ?
N1 C9 C8 C10 . . . . 179.6(2) ?
N1 C9 C8 N3 . . . . -0.1(3) ?
N1 C9 C11 C13 . . . . 41.2(4) ?
N1 C9 C11 C12 . . . . -31.6(4) ?
C14 N4 C10 O1 . . . . 1.2(4) ?
C14 N4 C10 C8 . . . . 179.7(2) ?
C14 C15 C16 C17 . . . . 0.5(3) ?
C14 C19 C18 C17 . . . . -0.7(3) ?
C1 N1 C9 C8 . . . . 178.1(2) ?
C1 N1 C9 C11 . . . . -2.7(4) ?
C1 N1 N2 N3 . . . . -178.2(2) ?
C9 N1 C1 C2 . . . . 95.2(3) ?
C9 N1 C1 C6 . . . . -88.4(3) ?
C9 N1 N2 N3 . . . . 0.4(3) ?
C9 C11 C13 C12 . . . . -112.4(3) ?
C9 C11 C12 C13 . . . . 112.6(3) ?
C4 C3 C2 C1 . . . . 0.4(3) ?
C4 C5 C6 C1 . . . . 0.4(3) ?
C10 N4 C14 C15 . . . . 23.3(4) ?
C10 N4 C14 C19 . . . . -158.0(2) ?
C15 C14 C19 C18 . . . . 1.7(3) ?
C15 C16 C17 Cl1 . . . . -178.77(17) ?
C15 C16 C17 C18 . . . . 0.6(3) ?
C8 C9 C11 C13 . . . . -139.8(3) ?
C8 C9 C11 C12 . . . . 147.4(3) ?
C8 N3 N2 N1 . . . . -0.5(3) ?
C3 C4 C5 C6 . . . . 0.8(3) ?
N2 N1 C1 C2 . . . . -86.6(2) ?
N2 N1 C1 C6 . . . . 89.8(3) ?
N2 N1 C9 C8 . . . . -0.2(2) ?
N2 N1 C9 C11 . . . . 179.1(2) ?
N2 N3 C8 C9 . . . . 0.4(3) ?
N2 N3 C8 C10 . . . . -179.4(2) ?
C19 C14 C15 C16 . . . . -1.6(3) ?
C19 C18 C17 Cl1 . . . . 178.88(17) ?
C19 C18 C17 C16 . . . . -0.5(3) ?
C2 C1 C6 C5 . . . . -1.2(3) ?
C11 C9 C8 C10 . . . . 0.4(4) ?
C11 C9 C8 N3 . . . . -179.3(2) ?
C5 C4 C3 C2 . . . . -1.2(3) ?
C6 C1 C2 C3 . . . . 0.8(3) ?
C7 O2 C4 C3 . . . . 8.1(3) ?
C7 O2 C4 C5 . . . . -171.63(19) ?

_cod_database_fobs_code 2243378
